data_9004077
loop_
_publ_author_name
'Rajamani, V.'
'Prewitt, C. T.'

_publ_section_title
;
 Crystal chemistry of natural pentlandite
;
_journal_name_full 'The Canadian Mineralogist'
_journal_page_first 178
_journal_page_last 187
_journal_volume 12
_journal_year 1973
_chemical_compound_source 'Outokumpu, Finland'
_chemical_formula_sum 'Fe3.98 Ni4.94 S8'
_chemical_name_mineral Pentlandite
_space_group_IT_number 225
_symmetry_space_group_name_Hall '-F 4 2 3'
_symmetry_space_group_name_H-M 'F m -3 m'
_cell_angle_alpha 90
_cell_angle_beta 90
_cell_angle_gamma 90
_cell_length_a 9.977
_cell_length_b 9.977
_cell_length_c 9.977
_cell_formula_units_Z 4
_cell_volume 993.116
_database_code_amcsd 0005096
_exptl_crystal_density_diffrn 5.141
_cod_original_sg_symbol_H-M 'F m 3 m'
_cod_database_code 9004077

loop_
_space_group_symop_operation_xyz
x,y,z
x,1/2+y,1/2+z
1/2+x,y,1/2+z
1/2+x,1/2+y,z
z,-x,y
z,1/2-x,1/2+y
1/2+z,-x,1/2+y
1/2+z,1/2-x,y
-y,z,-x
-y,1/2+z,1/2-x
1/2-y,z,1/2-x
1/2-y,1/2+z,-x
x,-y,z
x,1/2-y,1/2+z
1/2+x,-y,1/2+z
1/2+x,1/2-y,z
-z,x,-y
-z,1/2+x,1/2-y
1/2-z,x,1/2-y
1/2-z,1/2+x,-y
y,-z,x
y,1/2-z,1/2+x
1/2+y,-z,1/2+x
1/2+y,1/2-z,x
-x,y,-z
-x,1/2+y,1/2-z
1/2-x,y,1/2-z
1/2-x,1/2+y,-z
x,-z,-y
x,1/2-z,1/2-y
1/2+x,-z,1/2-y
1/2+x,1/2-z,-y
-z,y,x
-z,1/2+y,1/2+x
1/2-z,y,1/2+x
1/2-z,1/2+y,x
y,-x,-z
y,1/2-x,1/2-z
1/2+y,-x,1/2-z
1/2+y,1/2-x,-z
-x,z,y
-x,1/2+z,1/2+y
1/2-x,z,1/2+y
1/2-x,1/2+z,y
z,-y,-x
z,1/2-y,1/2-x
1/2+z,-y,1/2-x
1/2+z,1/2-y,-x
-y,x,z
-y,1/2+x,1/2+z
1/2-y,x,1/2+z
1/2-y,1/2+x,z
x,z,y
x,1/2+z,1/2+y
1/2+x,z,1/2+y
1/2+x,1/2+z,y
-z,-y,-x
-z,1/2-y,1/2-x
1/2-z,-y,1/2-x
1/2-z,1/2-y,-x
y,x,z
y,1/2+x,1/2+z
1/2+y,x,1/2+z
1/2+y,1/2+x,z
-x,-z,-y
-x,1/2-z,1/2-y
1/2-x,-z,1/2-y
1/2-x,1/2-z,-y
z,y,x
z,1/2+y,1/2+x
1/2+z,y,1/2+x
1/2+z,1/2+y,x
-y,-x,-z
-y,1/2-x,1/2-z
1/2-y,-x,1/2-z
1/2-y,1/2-x,-z
z,x,-y
z,1/2+x,1/2-y
1/2+z,x,1/2-y
1/2+z,1/2+x,-y
-y,-z,x
-y,1/2-z,1/2+x
1/2-y,-z,1/2+x
1/2-y,1/2-z,x
x,y,-z
x,1/2+y,1/2-z
1/2+x,y,1/2-z
1/2+x,1/2+y,-z
-z,-x,y
-z,1/2-x,1/2+y
1/2-z,-x,1/2+y
1/2-z,1/2-x,y
y,z,-x
y,1/2+z,1/2-x
1/2+y,z,1/2-x
1/2+y,1/2+z,-x
-x,-y,z
-x,1/2-y,1/2+z
1/2-x,-y,1/2+z
1/2-x,1/2-y,z
-z,x,y
-z,1/2+x,1/2+y
1/2-z,x,1/2+y
1/2-z,1/2+x,y
y,-z,-x
y,1/2-z,1/2-x
1/2+y,-z,1/2-x
1/2+y,1/2-z,-x
-x,y,z
-x,1/2+y,1/2+z
1/2-x,y,1/2+z
1/2-x,1/2+y,z
z,-x,-y
z,1/2-x,1/2-y
1/2+z,-x,1/2-y
1/2+z,1/2-x,-y
-y,z,x
-y,1/2+z,1/2+x
1/2-y,z,1/2+x
1/2-y,1/2+z,x
x,-y,-z
x,1/2-y,1/2-z
1/2+x,-y,1/2-z
1/2+x,1/2-y,-z
-x,z,-y
-x,1/2+z,1/2-y
1/2-x,z,1/2-y
1/2-x,1/2+z,-y
z,-y,x
z,1/2-y,1/2+x
1/2+z,-y,1/2+x
1/2+z,1/2-y,x
-y,x,-z
-y,1/2+x,1/2-z
1/2-y,x,1/2-z
1/2-y,1/2+x,-z
x,-z,y
x,1/2-z,1/2+y
1/2+x,-z,1/2+y
1/2+x,1/2-z,y
-z,y,-x
-z,1/2+y,1/2-x
1/2-z,y,1/2-x
1/2-z,1/2+y,-x
y,-x,z
y,1/2-x,1/2+z
1/2+y,-x,1/2+z
1/2+y,1/2-x,z
-x,-z,y
-x,1/2-z,1/2+y
1/2-x,-z,1/2+y
1/2-x,1/2-z,y
z,y,-x
z,1/2+y,1/2-x
1/2+z,y,1/2-x
1/2+z,1/2+y,-x
-y,-x,z
-y,1/2-x,1/2+z
1/2-y,-x,1/2+z
1/2-y,1/2-x,z
x,z,-y
x,1/2+z,1/2-y
1/2+x,z,1/2-y
1/2+x,1/2+z,-y
-z,-y,x
-z,1/2-y,1/2+x
1/2-z,-y,1/2+x
1/2-z,1/2-y,x
y,x,-z
y,1/2+x,1/2-z
1/2+y,x,1/2-z
1/2+y,1/2+x,-z
-z,-x,-y
-z,1/2-x,1/2-y
1/2-z,-x,1/2-y
1/2-z,1/2-x,-y
y,z,x
y,1/2+z,1/2+x
1/2+y,z,1/2+x
1/2+y,1/2+z,x
-x,-y,-z
-x,1/2-y,1/2-z
1/2-x,-y,1/2-z
1/2-x,1/2-y,-z
z,x,y
z,1/2+x,1/2+y
1/2+z,x,1/2+y
1/2+z,1/2+x,y
-y,-z,-x
-y,1/2-z,1/2-x
1/2-y,-z,1/2-x
1/2-y,1/2-z,-x

loop_
_atom_site_aniso_label
_atom_site_aniso_U_11
_atom_site_aniso_U_22
_atom_site_aniso_U_33
_atom_site_aniso_U_12
_atom_site_aniso_U_13
_atom_site_aniso_U_23
NiMT 0.00625 0.00625 0.00625 0.00030 0.00030 0.00030
FeMT 0.00625 0.00625 0.00625 0.00030 0.00030 0.00030
S2 0.00469 0.00696 0.00696 0.00000 0.00000 0.00000

loop_
_atom_site_label
_atom_site_fract_x
_atom_site_fract_y
_atom_site_fract_z
_atom_site_occupancy
_atom_site_U_iso_or_equiv
FeMO 0.50000 0.50000 0.50000 0.70000 0.00697
NiMO 0.50000 0.50000 0.50000 0.30000 0.00697
NiMT 0.12617 0.12617 0.12617 0.58000 0.00621
FeMT 0.12617 0.12617 0.12617 0.41000 0.00621
S1 0.25000 0.25000 0.25000 1.00000 0.00787
S2 0.26230 0.00000 0.00000 1.00000 0.00621

loop_
_cod_related_entry_id
_cod_related_entry_database
_cod_related_entry_code
1 AMCSD 0005096
